data_7118417
loop_
_publ_author_name
'Zhao, Yinsong'
'He, Zhen'
'Li, Shiqing'
'Tang, Junbin'
'Gao, Ge'
'Lan, Jingbo'
'You, Jingsong'

_publ_section_title
;
 An air-stable half-sandwich Ru(II) complex as an efficient catalyst for
 [3+2] annulation of 2-arylcyclo-2-enones with alkynes.
;
_journal_issue 25
_journal_name_full 'Chemical communications (Cambridge, England)'
_journal_page_first 4613
_journal_page_last 4616
_journal_paper_doi 10.1039/c5cc10169g
_journal_volume 52
_journal_year 2016
_chemical_formula_moiety 'C16 H23 N3 Ru, 2(F6 Sb)'
_chemical_formula_sum 'C16 H23 F12 N3 Ru Sb2'
_chemical_formula_weight 829.94
_chemical_name_systematic
;
 ?
;
_space_group_crystal_system monoclinic
_space_group_IT_number 14
_space_group_name_Hall '-P 2ybc'
_space_group_name_H-M_alt 'P 1 21/c 1'
_symmetry_space_group_name_Hall '-P 2ybc'
_symmetry_space_group_name_H-M 'P 1 21/c 1'
_atom_sites_solution_hydrogens geom
_atom_sites_solution_primary direct
_audit_block_doi 10.5517/cc1jrzy6
_audit_creation_date 2014-12-27
_audit_creation_method
;
Olex2 1.2
(compiled 2014.12.26 svn.r3119 for OlexSys, GUI svn.r4973)
;
_audit_update_record
;
2015-09-09 deposited with the CCDC.
2016-01-12 downloaded from the CCDC.
;
_cell_angle_alpha 90
_cell_angle_beta 98.919(3)
_cell_angle_gamma 90
_cell_formula_units_Z 4
_cell_length_a 8.3829(3)
_cell_length_b 18.5671(5)
_cell_length_c 17.8534(6)
_cell_measurement_reflns_used 4553
_cell_measurement_temperature 293
_cell_measurement_theta_max 26.6070
_cell_measurement_theta_min 4.0680
_cell_volume 2745.21(16)
_computing_cell_refinement
;
CrysAlisPro, Agilent Technologies,
Version 1.171.37.33 (release 27-03-2014 CrysAlis171 .NET)
(compiled Mar 27 2014,17:12:48)
;
_computing_data_collection
;
CrysAlisPro, Agilent Technologies,
Version 1.171.37.33 (release 27-03-2014 CrysAlis171 .NET)
(compiled Mar 27 2014,17:12:48)
;
_computing_data_reduction
;
CrysAlisPro, Agilent Technologies,
Version 1.171.37.33 (release 27-03-2014 CrysAlis171 .NET)
(compiled Mar 27 2014,17:12:48)
;
_computing_molecular_graphics 'Olex2 (Dolomanov et al., 2009)'
_computing_publication_material 'Olex2 (Dolomanov et al., 2009)'
_computing_structure_refinement 'ShelXL (Sheldrick, 2008)'
_computing_structure_solution 'ShelXT (Sheldrick, 2008)'
_diffrn_ambient_temperature 293
_diffrn_detector 'CCD plate'
_diffrn_detector_area_resol_mean 15.9595
_diffrn_detector_type EosS2
_diffrn_measured_fraction_theta_full 0.997
_diffrn_measured_fraction_theta_max 0.872
_diffrn_measurement_details
;
  1 omega  -11.00   83.00   1.0000    1.9500
omega____ theta____ kappa____ phi______ frames
    -       15.7256   77.0000 -180.0000 94

  2 omega  -20.00   55.00   1.0000    1.9500
omega____ theta____ kappa____ phi______ frames
    -       15.7256  -99.0000  120.0000 75

  3 omega   29.00   82.00   1.0000    1.9500
omega____ theta____ kappa____ phi______ frames
    -       15.7256   38.0000  -90.0000 53

  4 omega  -53.00   34.00   1.0000    1.9500
omega____ theta____ kappa____ phi______ frames
    -       15.7256  -38.0000   90.0000 87
;
_diffrn_measurement_device 'four-circle diffractometer'
_diffrn_measurement_device_type 'New Gemini, Dual, Cu at zero, EosS2'
_diffrn_measurement_method '\w scans'
_diffrn_orient_matrix_UB_11 0.0827875000
_diffrn_orient_matrix_UB_12 0.0030544000
_diffrn_orient_matrix_UB_13 0.0157504000
_diffrn_orient_matrix_UB_21 0.0180175000
_diffrn_orient_matrix_UB_22 0.0113927000
_diffrn_orient_matrix_UB_23 -0.0356459000
_diffrn_orient_matrix_UB_31 -0.0126058000
_diffrn_orient_matrix_UB_32 0.0363517000
_diffrn_orient_matrix_UB_33 0.0098695000
_diffrn_radiation_monochromator graphite
_diffrn_radiation_probe x-ray
_diffrn_radiation_type MoK\a
_diffrn_radiation_wavelength 0.71073
_diffrn_reflns_av_R_equivalents 0.0315
_diffrn_reflns_av_unetI/netI 0.0366
_diffrn_reflns_Laue_measured_fraction_full 0.997
_diffrn_reflns_Laue_measured_fraction_max 0.872
_diffrn_reflns_limit_h_max 11
_diffrn_reflns_limit_h_min -8
_diffrn_reflns_limit_k_max 25
_diffrn_reflns_limit_k_min -24
_diffrn_reflns_limit_l_max 18
_diffrn_reflns_limit_l_min -24
_diffrn_reflns_number 18239
_diffrn_reflns_point_group_measured_fraction_full 0.997
_diffrn_reflns_point_group_measured_fraction_max 0.872
_diffrn_reflns_theta_full 25.242
_diffrn_reflns_theta_max 29.158
_diffrn_reflns_theta_min 3.489
_diffrn_source 'Enhance (Mo) X-ray Source'
_exptl_absorpt_coefficient_mu 2.587
_exptl_absorpt_correction_T_max 1.00000
_exptl_absorpt_correction_T_min 0.54789
_exptl_absorpt_correction_type multi-scan
_exptl_absorpt_process_details
;
CrysAlisPro, Agilent Technologies,
Version 1.171.37.33 (release 27-03-2014 CrysAlis171 .NET)
(compiled Mar 27 2014,17:12:48)
Empirical absorption correction using spherical harmonics,
 implemented in SCALE3 ABSPACK scaling algorithm.
;
_exptl_crystal_colour ??
_exptl_crystal_density_diffrn 2.008
_exptl_crystal_description ??
_exptl_crystal_F_000 1576
_exptl_crystal_recrystallization_method 'Re-crystallisation from solvent: '
_exptl_crystal_size_max 0.2
_exptl_crystal_size_mid 0.2
_exptl_crystal_size_min 0.1
_refine_diff_density_max 0.894
_refine_diff_density_min -1.005
_refine_diff_density_rms 0.116
_refine_ls_extinction_method none
_refine_ls_goodness_of_fit_ref 1.020
_refine_ls_hydrogen_treatment constr
_refine_ls_matrix_type full
_refine_ls_number_parameters 313
_refine_ls_number_reflns 6474
_refine_ls_number_restraints 0
_refine_ls_restrained_S_all 1.020
_refine_ls_R_factor_all 0.0845
_refine_ls_R_factor_gt 0.0539
_refine_ls_shift/su_max 0.001
_refine_ls_shift/su_mean 0.000
_refine_ls_structure_factor_coef Fsqd
_refine_ls_weighting_details 'w=1/[\s^2^(Fo^2^)+(0.0731P)^2^+4.4767P] where P=(Fo^2^+2Fc^2^)/3'
_refine_ls_weighting_scheme calc
_refine_ls_wR_factor_gt 0.1369
_refine_ls_wR_factor_ref 0.1561
_reflns_Friedel_coverage 0.000
_reflns_number_gt 4380
_reflns_number_total 6474
_reflns_threshold_expression 'I > 2\s(I)'
_cod_data_source_file c5cc10169g2.cif
_cod_data_source_block zys1459-0
_cod_depositor_comments 'Adding full bibliography for 7118417--7118418.cif.'
_cod_database_code 7118417
_shelxl_version_number 2014-1
_shelx_space_group_comment
;
The symmetry employed for this shelxl refinement is uniquely defined
by the following loop, which should always be used as a source of
symmetry information in preference to the above space-group names.
They are only intended as comments.
;
_reflns_odcompleteness_completeness 99.62
_reflns_odcompleteness_iscentric 1
_reflns_odcompleteness_theta 26.32
_olex2_refinement_description
;
1. Fixed Uiso
 At 1.2 times of:
  All C(H) groups
 At 1.5 times of:
  All C(H,H,H) groups
2.a Ternary CH refined with riding coordinates:
 C8(H8)
2.b Aromatic/amide H refined with riding coordinates:
 C2(H2), C3(H3), C6(H6), C7(H7)
2.c Idealised Me refined as rotating group:
 C5(H5A,H5B,H5C), C9(H9A,H9B,H9C), C10(H10A,H10B,H10C), C12(H12A,H12B,H12C),
 C14(H14A,H14B,H14C), C16(H16A,H16B,H16C)
;
_olex2_submission_special_instructions 'No special instructions were received'

loop_
_space_group_symop_operation_xyz
'x, y, z'
'-x, y+1/2, -z+1/2'
'-x, -y, -z'
'x, -y-1/2, z-1/2'

loop_
_atom_site_label
_atom_site_type_symbol
_atom_site_fract_x
_atom_site_fract_y
_atom_site_fract_z
_atom_site_U_iso_or_equiv
_atom_site_adp_type
_atom_site_occupancy
_atom_site_site_symmetry_order
_atom_site_calc_flag
_atom_site_refinement_flags_posn
Ru1 Ru 0.87269(6) 0.35562(2) 0.72438(3) 0.04872(15) Uani 1 1 d .
N1 N 1.0441(6) 0.2837(3) 0.7751(3) 0.0624(13) Uani 1 1 d .
N2 N 1.0079(6) 0.4358(3) 0.7873(3) 0.0620(13) Uani 1 1 d .
N3 N 1.0251(7) 0.3675(3) 0.6429(3) 0.0624(13) Uani 1 1 d .
C1 C 0.6638(7) 0.3757(3) 0.7828(3) 0.0560(14) Uani 1 1 d .
C2 C 0.6816(7) 0.3011(3) 0.7724(4) 0.0570(14) Uani 1 1 d .
H2 H 0.6885 0.2705 0.8140 0.068 Uiso 1 1 calc R
C3 C 0.6890(8) 0.2719(3) 0.7004(4) 0.0632(16) Uani 1 1 d .
H3 H 0.7007 0.2223 0.6956 0.076 Uiso 1 1 calc R
C4 C 0.6792(8) 0.3153(4) 0.6358(4) 0.0699(18) Uani 1 1 d .
C5 C 0.6958(11) 0.2827(5) 0.5605(4) 0.099(3) Uani 1 1 d .
H5A H 0.7865 0.3039 0.5419 0.148 Uiso 1 1 calc GR
H5B H 0.5993 0.2916 0.5252 0.148 Uiso 1 1 calc GR
H5C H 0.7124 0.2317 0.5663 0.148 Uiso 1 1 calc GR
C6 C 0.6607(8) 0.3914(4) 0.6455(4) 0.0714(18) Uani 1 1 d .
H6 H 0.6529 0.4217 0.6036 0.086 Uiso 1 1 calc R
C7 C 0.6541(7) 0.4202(4) 0.7166(4) 0.0637(16) Uani 1 1 d .
H7 H 0.6431 0.4697 0.7214 0.076 Uiso 1 1 calc R
C8 C 0.6570(9) 0.4097(4) 0.8591(4) 0.0745(19) Uani 1 1 d .
H8 H 0.7025 0.4583 0.8585 0.089 Uiso 1 1 calc R
C9 C 0.7512(14) 0.3699(6) 0.9245(5) 0.115(3) Uani 1 1 d .
H9A H 0.7062 0.3227 0.9278 0.173 Uiso 1 1 calc GR
H9B H 0.7461 0.3957 0.9706 0.173 Uiso 1 1 calc GR
H9C H 0.8617 0.3658 0.9169 0.173 Uiso 1 1 calc GR
C10 C 0.4823(13) 0.4171(8) 0.8670(7) 0.146(5) Uani 1 1 d .
H10A H 0.4732 0.4427 0.9129 0.219 Uiso 1 1 calc GR
H10B H 0.4351 0.3702 0.8687 0.219 Uiso 1 1 calc GR
H10C H 0.4268 0.4433 0.8244 0.219 Uiso 1 1 calc GR
C11 C 1.1368(8) 0.2427(4) 0.7996(4) 0.0683(17) Uani 1 1 d .
C12 C 1.2545(10) 0.1909(5) 0.8321(5) 0.096(3) Uani 1 1 d .
H12A H 1.3372 0.1866 0.8007 0.144 Uiso 1 1 calc GR
H12B H 1.2032 0.1450 0.8354 0.144 Uiso 1 1 calc GR
H12C H 1.3018 0.2063 0.8819 0.144 Uiso 1 1 calc GR
C13 C 1.0697(8) 0.4798(4) 0.8231(4) 0.0621(15) Uani 1 1 d .
C14 C 1.1476(10) 0.5369(4) 0.8711(5) 0.083(2) Uani 1 1 d .
H14A H 1.0963 0.5820 0.8563 0.125 Uiso 1 1 calc GR
H14B H 1.2596 0.5394 0.8657 0.125 Uiso 1 1 calc GR
H14C H 1.1384 0.5270 0.9230 0.125 Uiso 1 1 calc GR
C15 C 1.1007(8) 0.3715(3) 0.5983(4) 0.0622(16) Uani 1 1 d .
C16 C 1.1976(12) 0.3756(5) 0.5383(5) 0.092(2) Uani 1 1 d .
H16A H 1.1489 0.4087 0.5002 0.137 Uiso 1 1 calc GR
H16B H 1.2041 0.3287 0.5162 0.137 Uiso 1 1 calc GR
H16C H 1.3041 0.3919 0.5586 0.137 Uiso 1 1 calc GR
Sb1 Sb 0.27027(6) 0.14916(3) 0.58229(3) 0.07335(18) Uani 1 1 d .
F1 F 0.0613(6) 0.1850(3) 0.5785(4) 0.126(2) Uani 1 1 d .
F2 F 0.2442(7) 0.0946(3) 0.6678(3) 0.1153(17) Uani 1 1 d .
F3 F 0.1944(9) 0.0719(3) 0.5222(4) 0.144(2) Uani 1 1 d .
F4 F 0.4810(7) 0.1167(4) 0.5893(4) 0.137(2) Uani 1 1 d .
F5 F 0.2957(8) 0.2043(3) 0.4980(3) 0.130(2) Uani 1 1 d .
F6 F 0.3424(7) 0.2276(3) 0.6439(3) 0.1161(18) Uani 1 1 d .
Sb2 Sb 1.24174(11) 0.58446(3) 0.63338(4) 0.1106(3) Uani 1 1 d .
F7 F 1.0331(12) 0.5471(7) 0.6315(9) 0.294(8) Uani 1 1 d .
F8 F 1.1455(18) 0.6715(3) 0.5970(4) 0.246(6) Uani 1 1 d .
F9 F 1.2023(12) 0.5560(4) 0.5345(4) 0.175(3) Uani 1 1 d .
F10 F 1.417(2) 0.6223(15) 0.6260(15) 0.523(19) Uani 1 1 d .
F11 F 1.253(4) 0.6153(5) 0.7272(5) 0.512(19) Uani 1 1 d .
F12 F 1.3081(8) 0.4945(3) 0.6717(5) 0.149(3) Uani 1 1 d .

loop_
_atom_site_aniso_label
_atom_site_aniso_U_11
_atom_site_aniso_U_22
_atom_site_aniso_U_33
_atom_site_aniso_U_23
_atom_site_aniso_U_13
_atom_site_aniso_U_12
Ru1 0.0460(3) 0.0466(2) 0.0533(3) 0.00133(19) 0.00696(19) -0.00088(19)
N1 0.049(3) 0.066(3) 0.071(3) 0.008(3) 0.008(2) 0.012(3)
N2 0.052(3) 0.065(3) 0.070(3) -0.009(3) 0.014(2) -0.004(3)
N3 0.068(4) 0.058(3) 0.064(3) -0.004(2) 0.017(3) -0.003(2)
C1 0.043(3) 0.060(3) 0.065(4) 0.007(3) 0.009(3) 0.002(3)
C2 0.052(4) 0.053(3) 0.067(4) 0.007(3) 0.012(3) -0.005(3)
C3 0.059(4) 0.050(3) 0.078(4) -0.006(3) 0.006(3) -0.014(3)
C4 0.055(4) 0.096(5) 0.056(4) -0.004(3) -0.001(3) -0.019(4)
C5 0.096(6) 0.129(7) 0.070(5) -0.022(5) 0.006(4) -0.025(5)
C6 0.052(4) 0.088(5) 0.071(4) 0.022(4) 0.000(3) -0.005(3)
C7 0.049(4) 0.062(4) 0.080(5) 0.013(3) 0.008(3) 0.008(3)
C8 0.074(5) 0.076(4) 0.077(5) -0.008(4) 0.026(4) 0.002(4)
C9 0.155(10) 0.129(8) 0.057(5) -0.007(5) 0.003(5) 0.025(7)
C10 0.101(8) 0.225(14) 0.125(9) -0.019(8) 0.056(7) 0.057(8)
C11 0.062(4) 0.080(4) 0.064(4) 0.000(3) 0.013(3) 0.017(4)
C12 0.087(6) 0.114(7) 0.085(5) 0.019(5) 0.005(4) 0.047(5)
C13 0.051(4) 0.065(4) 0.072(4) -0.013(3) 0.013(3) 0.000(3)
C14 0.074(5) 0.075(5) 0.099(6) -0.028(4) 0.007(4) -0.005(4)
C15 0.065(4) 0.054(3) 0.072(4) -0.006(3) 0.025(3) 0.003(3)
C16 0.107(7) 0.087(5) 0.091(6) 0.005(4) 0.048(5) 0.003(5)
Sb1 0.0677(3) 0.0625(3) 0.0909(4) -0.0037(2) 0.0156(3) -0.0066(2)
F1 0.069(3) 0.127(4) 0.180(6) -0.011(4) 0.017(3) 0.007(3)
F2 0.127(4) 0.107(4) 0.116(4) 0.018(3) 0.035(3) -0.020(3)
F3 0.182(6) 0.097(4) 0.148(5) -0.047(4) 0.006(4) -0.033(4)
F4 0.093(4) 0.145(5) 0.186(6) 0.030(5) 0.061(4) 0.036(4)
F5 0.172(6) 0.109(4) 0.112(4) 0.025(3) 0.035(4) 0.006(4)
F6 0.107(4) 0.101(4) 0.136(4) -0.032(3) 0.007(3) -0.034(3)
Sb2 0.1874(8) 0.0598(3) 0.0804(4) -0.0063(3) 0.0079(4) -0.0226(4)
F7 0.168(9) 0.277(12) 0.46(2) 0.217(14) 0.133(10) 0.053(8)
F8 0.55(2) 0.070(4) 0.124(6) 0.008(4) 0.084(8) 0.020(7)
F9 0.288(10) 0.114(5) 0.113(5) -0.021(4) -0.001(5) 0.003(6)
F10 0.237(17) 0.69(4) 0.60(3) 0.13(3) -0.060(18) -0.33(2)
F11 1.32(6) 0.107(6) 0.092(6) -0.022(5) 0.059(15) -0.028(16)
F12 0.127(5) 0.108(4) 0.194(7) 0.027(4) -0.031(4) 0.011(4)

loop_
_atom_type_symbol
_atom_type_description
_atom_type_scat_dispersion_real
_atom_type_scat_dispersion_imag
_atom_type_scat_source
C C 0.0033 0.0016 'International Tables Vol C Tables 4.2.6.8 and 6.1.1.4'
H H 0.0000 0.0000 'International Tables Vol C Tables 4.2.6.8 and 6.1.1.4'
F F 0.0171 0.0103 'International Tables Vol C Tables 4.2.6.8 and 6.1.1.4'
N N 0.0061 0.0033 'International Tables Vol C Tables 4.2.6.8 and 6.1.1.4'
Ru Ru -1.2594 0.8363 'International Tables Vol C Tables 4.2.6.8 and 6.1.1.4'
Sb Sb -0.5866 1.5461 'International Tables Vol C Tables 4.2.6.8 and 6.1.1.4'

loop_
_geom_angle_atom_site_label_1
_geom_angle_atom_site_label_2
_geom_angle_atom_site_label_3
_geom_angle
N1 Ru1 N2 86.7(2)
N1 Ru1 N3 85.1(2)
N1 Ru1 C1 116.8(2)
N1 Ru1 C2 91.8(2)
N1 Ru1 C3 92.7(2)
N1 Ru1 C4 118.5(3)
N1 Ru1 C6 156.5(3)
N1 Ru1 C7 155.0(2)
N2 Ru1 N3 87.7(2)
N2 Ru1 C1 91.7(2)
N2 Ru1 C2 119.4(2)
N2 Ru1 C3 156.9(2)
N2 Ru1 C4 154.4(3)
N2 Ru1 C6 116.6(3)
N2 Ru1 C7 91.3(2)
N3 Ru1 C1 158.0(2)
N3 Ru1 C2 152.6(2)
N3 Ru1 C3 115.3(2)
N3 Ru1 C4 89.9(2)
N3 Ru1 C6 92.5(3)
N3 Ru1 C7 119.8(2)
C1 Ru1 C4 81.2(3)
C2 Ru1 C1 37.5(2)
C2 Ru1 C3 37.6(2)
C2 Ru1 C4 67.8(3)
C2 Ru1 C6 79.7(2)
C3 Ru1 C1 68.0(2)
C3 Ru1 C4 37.1(3)
C3 Ru1 C6 67.2(3)
C6 Ru1 C1 68.2(3)
C6 Ru1 C4 38.0(3)
C7 Ru1 C1 38.2(2)
C7 Ru1 C2 67.6(2)
C7 Ru1 C3 79.5(3)
C7 Ru1 C4 67.9(3)
C7 Ru1 C6 37.0(3)
C11 N1 Ru1 176.7(6)
C13 N2 Ru1 174.6(5)
C15 N3 Ru1 176.8(6)
C2 C1 Ru1 70.3(3)
C2 C1 C7 116.8(6)
C2 C1 C8 123.3(6)
C7 C1 Ru1 69.8(4)
C7 C1 C8 119.9(6)
C8 C1 Ru1 129.9(5)
Ru1 C2 H2 129.7
C1 C2 Ru1 72.2(3)
C1 C2 H2 119.3
C3 C2 Ru1 71.3(3)
C3 C2 C1 121.4(6)
C3 C2 H2 119.3
Ru1 C3 H3 129.8
C2 C3 Ru1 71.1(3)
C2 C3 H3 119.1
C4 C3 Ru1 72.6(4)
C4 C3 C2 121.8(6)
C4 C3 H3 119.1
C3 C4 Ru1 70.3(3)
C3 C4 C5 120.3(7)
C3 C4 C6 117.5(6)
C5 C4 Ru1 128.1(5)
C6 C4 Ru1 70.2(4)
C6 C4 C5 122.1(7)
C4 C5 H5A 109.5
C4 C5 H5B 109.5
C4 C5 H5C 109.5
H5A C5 H5B 109.5
H5A C5 H5C 109.5
H5B C5 H5C 109.5
Ru1 C6 H6 130.4
C4 C6 Ru1 71.7(4)
C4 C6 H6 119.7
C7 C6 Ru1 70.8(4)
C7 C6 C4 120.7(6)
C7 C6 H6 119.7
Ru1 C7 H7 129.3
C1 C7 Ru1 72.0(3)
C1 C7 H7 119.1
C6 C7 Ru1 72.2(4)
C6 C7 C1 121.9(6)
C6 C7 H7 119.1
C1 C8 H8 107.7
C9 C8 C1 114.0(6)
C9 C8 H8 107.7
C10 C8 C1 107.3(7)
C10 C8 H8 107.7
C10 C8 C9 112.2(8)
C8 C9 H9A 109.5
C8 C9 H9B 109.5
C8 C9 H9C 109.5
H9A C9 H9B 109.5
H9A C9 H9C 109.5
H9B C9 H9C 109.5
C8 C10 H10A 109.5
C8 C10 H10B 109.5
C8 C10 H10C 109.5
H10A C10 H10B 109.5
H10A C10 H10C 109.5
H10B C10 H10C 109.5
N1 C11 C12 179.0(8)
C11 C12 H12A 109.5
C11 C12 H12B 109.5
C11 C12 H12C 109.5
H12A C12 H12B 109.5
H12A C12 H12C 109.5
H12B C12 H12C 109.5
N2 C13 C14 178.7(8)
C13 C14 H14A 109.5
C13 C14 H14B 109.5
C13 C14 H14C 109.5
H14A C14 H14B 109.5
H14A C14 H14C 109.5
H14B C14 H14C 109.5
N3 C15 C16 178.5(8)
C15 C16 H16A 109.5
C15 C16 H16B 109.5
C15 C16 H16C 109.5
H16A C16 H16B 109.5
H16A C16 H16C 109.5
H16B C16 H16C 109.5
F1 Sb1 F2 89.7(3)
F1 Sb1 F6 87.7(3)
F3 Sb1 F1 91.1(3)
F3 Sb1 F2 88.8(3)
F3 Sb1 F4 91.5(4)
F3 Sb1 F5 91.7(3)
F3 Sb1 F6 178.7(3)
F4 Sb1 F1 177.4(3)
F4 Sb1 F2 90.0(3)
F4 Sb1 F5 90.3(3)
F4 Sb1 F6 89.7(3)
F5 Sb1 F1 90.0(3)
F5 Sb1 F2 179.3(3)
F5 Sb1 F6 88.8(3)
F6 Sb1 F2 90.6(3)
F8 Sb2 F7 87.9(5)
F9 Sb2 F7 81.2(6)
F9 Sb2 F8 84.9(3)
F9 Sb2 F12 95.5(3)
F10 Sb2 F7 173.5(9)
F10 Sb2 F8 87.0(11)
F10 Sb2 F9 94.4(10)
F10 Sb2 F11 91.1(13)
F10 Sb2 F12 101.0(10)
F11 Sb2 F7 92.9(10)
F11 Sb2 F8 90.4(6)
F11 Sb2 F9 172.6(10)
F11 Sb2 F12 88.4(5)
F12 Sb2 F7 84.2(4)
F12 Sb2 F8 171.9(5)

loop_
_geom_bond_atom_site_label_1
_geom_bond_atom_site_label_2
_geom_bond_distance
Ru1 N1 2.066(5)
Ru1 N2 2.090(6)
Ru1 N3 2.091(6)
Ru1 C1 2.204(6)
Ru1 C2 2.180(6)
Ru1 C3 2.184(6)
Ru1 C4 2.213(6)
Ru1 C6 2.193(6)
Ru1 C7 2.176(6)
N1 C11 1.125(8)
N2 C13 1.115(8)
N3 C15 1.094(8)
C1 C2 1.410(8)
C1 C7 1.434(9)
C1 C8 1.510(9)
C2 H2 0.9300
C2 C3 1.405(9)
C3 H3 0.9300
C3 C4 1.399(9)
C4 C5 1.500(10)
C4 C6 1.435(11)
C5 H5A 0.9600
C5 H5B 0.9600
C5 H5C 0.9600
C6 H6 0.9300
C6 C7 1.386(10)
C7 H7 0.9300
C8 H8 0.9800
C8 C9 1.498(11)
C8 C10 1.498(11)
C9 H9A 0.9600
C9 H9B 0.9600
C9 H9C 0.9600
C10 H10A 0.9600
C10 H10B 0.9600
C10 H10C 0.9600
C11 C12 1.435(10)
C12 H12A 0.9600
C12 H12B 0.9600
C12 H12C 0.9600
C13 C14 1.452(9)
C14 H14A 0.9600
C14 H14B 0.9600
C14 H14C 0.9600
C15 C16 1.444(10)
C16 H16A 0.9600
C16 H16B 0.9600
C16 H16C 0.9600
Sb1 F1 1.866(5)
Sb1 F2 1.874(5)
Sb1 F3 1.844(5)
Sb1 F4 1.852(6)
Sb1 F5 1.860(6)
Sb1 F6 1.869(5)
Sb2 F7 1.877(10)
Sb2 F8 1.877(8)
Sb2 F9 1.822(7)
Sb2 F10 1.654(13)
Sb2 F11 1.759(8)
Sb2 F12 1.857(6)
